data_2106308
loop_
_publ_author_name
'Ferraris, G.'
'Chiari, G.'

_publ_section_title
;
 The crystal structure of Ca H As O4 (weilite)
;
_journal_name_full 'Acta Crystallographica B (24,1968-38,1982)'
_journal_page_first 403
_journal_page_last 409
_journal_volume 26
_journal_year 1970
_chemical_formula_sum 'As Ca H O4'
_chemical_name_systematic 'Ca (H As O4)'
_space_group_IT_number 2
_symmetry_space_group_name_Hall '-P 1'
_symmetry_space_group_name_H-M 'P -1'
_cell_angle_alpha 97.43
_cell_angle_beta 103.55
_cell_angle_gamma 87.75
_cell_formula_units_Z 4
_cell_length_a 7.0591
_cell_length_b 6.8906
_cell_length_c 7.2006
_cell_volume 337.625
_citation_journal_id_ASTM ACBCAR
_cod_data_source_file Ferraris_ACBCAR_1970_1797.cif
_cod_data_source_block H1As1Ca1O4
_cod_original_cell_volume 337.6251
_cod_original_formula_sum 'H1 As1 Ca1 O4'
_cod_database_code 2106308

loop_
_symmetry_equiv_pos_as_xyz
x,y,z
-x,-y,-z

loop_
_atom_site_label
_atom_site_type_symbol
_atom_site_fract_x
_atom_site_fract_y
_atom_site_fract_z
_atom_site_occupancy
_atom_site_U_iso_or_equiv
O3 O-2 0.1361 0.1656 0.6893 1 0.0
O4 O-2 0.0235 0.5384 0.741 1 0.0
O1 O-2 0.3219 0.3363 0.9531 1 0.0
Ca2 Ca+2 0.1724 0.8339 0.6606 1 0.0
Ca1 Ca+2 0.3024 0.4323 0.2796 1 0.0
O7 O-2 0.0819 0.0651 0.1601 1 0.0
O2 O-2 0.3565 0.4976 0.6274 1 0.0
As1 As+5 0.2048 0.3776 0.7243 1 0.0
O5 O-2 0.3366 0.826 0.0003 1 0.0
As2 As+5 0.2978 0.9414 0.2087 1 0.0
O8 O-2 0.2978 0.7757 0.3537 1 0.0
O6 O-2 0.465 0.1132 0.3036 1 0.0
